data_4109507
loop_
_publ_author_name
'Sergio Abad'
'Francisco Bosc\'a'
'Luis R. Domingo'
'Salvador Gil'
'Uwe Pischel'
'Miguel A. Miranda'

_publ_contact_author_address 'Avda. de los Naranjos, s/n. 46022. Valencia. Spain'
_publ_contact_author_email mmiranda@qim.upv.es
_publ_contact_author_fax 0034963877809
_publ_contact_author_name 'Miguel. A. Miranda'
_publ_contact_author_phone 0034963877807
_publ_section_title
;
 Triplet Reactivity and Regio-/Stereoselectivity in the Macrocyclization
 of Diastereomeric Ketoprofen-Quencher Conjugates via Remote Hydrogen
 Abstractions
;
_journal_name_full 'Journal of the American Chemical Society'
_journal_page_first 7407
_journal_page_last 7420
_journal_paper_doi 10.1021/ja0712827
_journal_volume 129
_journal_year 2007
_chemical_absolute_configuration syn
_chemical_compound_source 'synthesis as described'
_chemical_formula_moiety 'C21 H23 N1 O3'
_chemical_formula_sum 'C21 H23 N O3'
_chemical_formula_weight 337.4
_chemical_name_systematic
;
 ?
;
_space_group_IT_number 4
_symmetry_cell_setting monoclinic
_symmetry_Int_Tables_number 4
_symmetry_space_group_name_Hall 'P 2yb'
_symmetry_space_group_name_H-M 'P 1 21 1'
_atom_sites_solution_hydrogens geom
_atom_sites_solution_primary direct
_atom_sites_solution_secondary difmap
_audit_conform_dict_location ftp://ftp.iucr.org/pub/cif_core.dic
_audit_conform_dict_name cif_core.dic
_audit_conform_dict_version 2.2
_audit_creation_date 2004-09-08T17:43:24-00:00
_audit_creation_method 'WinGX routine CIF_UPDATE'
_cell_angle_alpha 90.000(5)
_cell_angle_beta 101.246(5)
_cell_angle_gamma 90.000(5)
_cell_formula_units_Z 2
_cell_length_a 7.572(5)
_cell_length_b 10.001(5)
_cell_length_c 11.441(5)
_cell_measurement_reflns_used 1010
_cell_measurement_temperature 293(2)
_cell_measurement_theta_max 26.3
_cell_measurement_theta_min 3.41
_cell_measurement_wavelength 0.71073
_cell_volume 849.8(8)
_computing_cell_refinement 'BRUKER SMART'
_computing_data_collection 'BRUKER SMART'
_computing_data_reduction 'BRUKER SAINT'
_computing_molecular_graphics 'Ortep-3 for Windows (Farrugia, 1997)'
_computing_publication_material 'WinGX publication routines (Farrugia, 1999)'
_computing_structure_refinement 'SHELXL-97 (Sheldrick, 1997)'
_computing_structure_solution 'SIR97 (Altomare et all, 1999)'
_diffrn_ambient_temperature 120(2)
_diffrn_measured_fraction_theta_full 0.977
_diffrn_measured_fraction_theta_max 0.977
_diffrn_measurement_device_type 'Smart-CCD-1000 BRUKER'
_diffrn_measurement_method 'omega scans'
_diffrn_radiation_monochromator graphite
_diffrn_radiation_probe x-ray
_diffrn_radiation_source 'fine-focus sealed tube'
_diffrn_radiation_type MoK\a
_diffrn_radiation_wavelength 0.71069
_diffrn_reflns_av_R_equivalents 0.0214
_diffrn_reflns_av_unetI/netI 0.018
_diffrn_reflns_limit_h_max 9
_diffrn_reflns_limit_h_min -10
_diffrn_reflns_limit_k_max 13
_diffrn_reflns_limit_k_min 0
_diffrn_reflns_limit_l_max 15
_diffrn_reflns_limit_l_min 0
_diffrn_reflns_number 2182
_diffrn_reflns_theta_full 28.28
_diffrn_reflns_theta_max 28.28
_diffrn_reflns_theta_min 1.81
_exptl_absorpt_coefficient_mu 0.088
_exptl_absorpt_correction_T_max 0.98
_exptl_absorpt_correction_T_min 0.817345
_exptl_absorpt_correction_type multi-scan
_exptl_absorpt_process_details 'BRUKER SADABS'
_exptl_crystal_colour Colourless
_exptl_crystal_density_diffrn 1.319
_exptl_crystal_description prism
_exptl_crystal_F_000 360
_exptl_crystal_size_max 0.52
_exptl_crystal_size_mid 0.39
_exptl_crystal_size_min 0.27
_refine_diff_density_max 0.24
_refine_diff_density_min -0.168
_refine_diff_density_rms 0.038
_refine_ls_abs_structure_details 'Flack H D (1983), Acta Cryst. A39, 876-881'
_refine_ls_abs_structure_Flack -0.1(10)
_refine_ls_extinction_method none
_refine_ls_goodness_of_fit_ref 1.057
_refine_ls_hydrogen_treatment mixed
_refine_ls_matrix_type full
_refine_ls_number_parameters 233
_refine_ls_number_reflns 2182
_refine_ls_number_restraints 1
_refine_ls_restrained_S_all 1.057
_refine_ls_R_factor_all 0.033
_refine_ls_R_factor_gt 0.0305
_refine_ls_shift/su_max 0
_refine_ls_shift/su_mean 0
_refine_ls_structure_factor_coef Fsqd
_refine_ls_weighting_details 'calc w=1/[\s^2^(Fo^2^)+(0.0411P)^2^+0.1988P] where P=(Fo^2^+2Fc^2^)/3'
_refine_ls_weighting_scheme calc
_refine_ls_wR_factor_gt 0.0757
_refine_ls_wR_factor_ref 0.0775
_reflns_number_gt 2068
_reflns_number_total 2182
_reflns_threshold_expression >2sigma(I)
_cod_data_source_file ja0712827si20070227_041012.cif
_cod_data_source_block uv11sd1n
_cod_original_sg_symbol_H-M 'P 21'
_cod_original_formula_sum 'C21 H23 N1 O3'
_cod_database_code 4109507

loop_
_symmetry_equiv_pos_as_xyz
'x, y, z'
'-x, y+1/2, -z'

loop_
_atom_site_label
_atom_site_type_symbol
_atom_site_fract_x
_atom_site_fract_y
_atom_site_fract_z
_atom_site_U_iso_or_equiv
_atom_site_adp_type
_atom_site_occupancy
_atom_site_symmetry_multiplicity
_atom_site_calc_flag
_atom_site_refinement_flags
C1 C 0.3862(2) 0.24302(19) 0.42648(15) 0.0196(3) Uani 1 1 d .
H1 H 0.3449 0.2873 0.4874 0.024 Uiso 1 1 calc R
C2 C 0.2644(3) 0.2054(2) 0.32456(16) 0.0242(4) Uani 1 1 d .
H2 H 0.1427 0.2249 0.3177 0.029 Uiso 1 1 calc R
C3 C 0.3238(3) 0.1387(2) 0.23291(16) 0.0276(4) Uani 1 1 d .
H3 H 0.2424 0.1131 0.1648 0.033 Uiso 1 1 calc R
C4 C 0.5050(3) 0.1109(2) 0.24387(16) 0.0273(4) Uani 1 1 d .
H4 H 0.5453 0.0661 0.1829 0.033 Uiso 1 1 calc R
C5 C 0.6282(3) 0.14940(19) 0.34560(16) 0.0227(4) Uani 1 1 d .
H5 H 0.7499 0.131 0.3513 0.027 Uiso 1 1 calc R
C6 C 0.5702(2) 0.21521(17) 0.43882(14) 0.0176(3) Uani 1 1 d .
C7 C 0.6947(2) 0.26324(17) 0.55229(14) 0.0156(3) Uani 1 1 d .
C8 C 0.8974(2) 0.23997(19) 0.55170(15) 0.0187(3) Uani 1 1 d .
H8 H 0.925 0.2781 0.4784 0.022 Uiso 1 1 calc R
O9 O 0.99955(16) 0.31095(14) 0.65240(11) 0.0213(3) Uani 1 1 d .
C10 C 1.1452(2) 0.2276(2) 0.71201(16) 0.0236(4) Uani 1 1 d .
H10 H 1.2461 0.2384 0.6706 0.028 Uiso 1 1 calc R
C11 C 1.0747(2) 0.0856(2) 0.68989(16) 0.0237(4) Uani 1 1 d .
H11A H 1.0002 0.0604 0.7463 0.028 Uiso 1 1 calc R
H11B H 1.1726 0.0221 0.6948 0.028 Uiso 1 1 calc R
C12 C 0.9637(2) 0.0941(2) 0.56306(15) 0.0223(4) Uani 1 1 d .
H12A H 0.8631 0.0323 0.5523 0.027 Uiso 1 1 calc R
H12B H 1.0374 0.0742 0.5048 0.027 Uiso 1 1 calc R
C13 C 1.2094(2) 0.2723(2) 0.84149(16) 0.0267(4) Uani 1 1 d .
H13A H 1.3269 0.2333 0.8712 0.032 Uiso 1 1 calc R
H13B H 1.2238 0.3687 0.8428 0.032 Uiso 1 1 calc R
N14 N 1.0902(2) 0.23609(18) 0.92213(13) 0.0215(3) Uani 1 1 d .
C15 C 0.9770(2) 0.3242(2) 0.96016(14) 0.0196(3) Uani 1 1 d .
C16 C 0.8122(2) 0.25748(18) 0.99480(14) 0.0177(3) Uani 1 1 d .
H16 H 0.8531 0.1874 1.0538 0.021 Uiso 1 1 calc R
C17 C 0.7105(2) 0.19274(17) 0.88032(14) 0.0149(3) Uani 1 1 d .
C18 C 0.6427(2) 0.06354(18) 0.87738(14) 0.0165(3) Uani 1 1 d .
H18 H 0.6451 0.0168 0.948 0.02 Uiso 1 1 calc R
C19 C 0.5711(2) 0.00413(18) 0.76821(15) 0.0174(3) Uani 1 1 d .
H19 H 0.518 -0.0799 0.7664 0.021 Uiso 1 1 calc R
C20 C 0.5785(2) 0.06950(17) 0.66178(14) 0.0161(3) Uani 1 1 d .
H20 H 0.5361 0.0272 0.5893 0.019 Uiso 1 1 calc R
C21 C 0.6493(2) 0.19819(17) 0.66387(14) 0.0147(3) Uani 1 1 d .
C22 C 0.7053(2) 0.26071(17) 0.77312(14) 0.0152(3) Uani 1 1 d .
H22 H 0.7402 0.35 0.775 0.018 Uiso 1 1 calc R
O23 O 0.66741(17) 0.40536(13) 0.55246(11) 0.0196(3) Uani 1 1 d .
C24 C 0.6979(3) 0.3574(2) 1.04723(16) 0.0252(4) Uani 1 1 d .
H24A H 0.6581 0.4268 0.9901 0.038 Uiso 1 1 calc R
H24B H 0.7681 0.396 1.1182 0.038 Uiso 1 1 calc R
H24C H 0.5951 0.3126 1.0665 0.038 Uiso 1 1 calc R
O25 O 0.99743(18) 0.44566(14) 0.95892(12) 0.0262(3) Uani 1 1 d .
H14 H 1.063(3) 0.154(3) 0.928(2) 0.031 Uiso 1 1 d .
H23 H 0.730(3) 0.437(3) 0.610(2) 0.031 Uiso 1 1 d .

loop_
_atom_site_aniso_label
_atom_site_aniso_U_11
_atom_site_aniso_U_22
_atom_site_aniso_U_33
_atom_site_aniso_U_23
_atom_site_aniso_U_13
_atom_site_aniso_U_12
C1 0.0227(8) 0.0187(8) 0.0166(7) 0.0025(7) 0.0019(6) -0.0011(7)
C2 0.0250(8) 0.0232(9) 0.0216(8) 0.0059(7) -0.0023(7) -0.0045(7)
C3 0.0391(11) 0.0213(9) 0.0174(8) 0.0026(7) -0.0063(8) -0.0070(8)
C4 0.0420(11) 0.0222(10) 0.0165(8) -0.0029(7) 0.0029(8) -0.0004(8)
C5 0.0284(9) 0.0204(9) 0.0187(8) 0.0002(7) 0.0031(7) 0.0003(7)
C6 0.0227(8) 0.0154(8) 0.0137(7) 0.0024(6) 0.0015(6) -0.0016(6)
C7 0.0189(7) 0.0140(8) 0.0134(7) -0.0002(6) 0.0020(6) 0.0002(6)
C8 0.0191(7) 0.0212(8) 0.0162(7) 0.0019(6) 0.0043(6) -0.0001(7)
O9 0.0173(6) 0.0235(7) 0.0214(6) 0.0005(5) 0.0000(5) -0.0013(5)
C10 0.0147(7) 0.0342(11) 0.0221(8) 0.0026(8) 0.0040(6) 0.0022(7)
C11 0.0201(8) 0.0285(9) 0.0229(8) 0.0028(7) 0.0048(7) 0.0077(7)
C12 0.0233(8) 0.0246(9) 0.0203(8) 0.0000(7) 0.0071(7) 0.0069(7)
C13 0.0149(7) 0.0397(12) 0.0240(8) -0.0002(8) 0.0001(6) -0.0033(8)
N14 0.0170(7) 0.0258(8) 0.0204(7) 0.0000(6) 0.0004(5) 0.0008(6)
C15 0.0180(8) 0.0233(9) 0.0147(7) -0.0008(7) -0.0040(6) -0.0013(7)
C16 0.0206(7) 0.0169(8) 0.0146(7) -0.0009(6) 0.0008(6) -0.0004(7)
C17 0.0140(7) 0.0164(8) 0.0145(7) -0.0016(6) 0.0029(5) 0.0026(6)
C18 0.0165(7) 0.0174(8) 0.0160(7) 0.0020(6) 0.0042(6) 0.0008(6)
C19 0.0180(7) 0.0145(8) 0.0199(8) -0.0002(6) 0.0041(6) -0.0016(6)
C20 0.0165(7) 0.0163(8) 0.0150(7) -0.0012(6) 0.0018(6) -0.0008(6)
C21 0.0132(7) 0.0156(8) 0.0146(7) 0.0012(6) 0.0014(5) 0.0020(6)
C22 0.0154(7) 0.0136(8) 0.0163(7) -0.0011(6) 0.0020(6) -0.0004(6)
O23 0.0242(6) 0.0132(6) 0.0194(6) 0.0009(5) -0.0012(5) -0.0003(5)
C24 0.0268(9) 0.0264(10) 0.0229(8) -0.0092(7) 0.0064(7) -0.0007(7)
O25 0.0250(6) 0.0221(7) 0.0290(7) -0.0020(6) -0.0006(5) -0.0048(5)

loop_
_atom_type_symbol
_atom_type_description
_atom_type_scat_dispersion_real
_atom_type_scat_dispersion_imag
_atom_type_scat_source
C C 0.0033 0.0016 'International Tables Vol C Tables 4.2.6.8 and 6.1.1.4'
H H 0 0 'International Tables Vol C Tables 4.2.6.8 and 6.1.1.4'
N N 0.0061 0.0033 'International Tables Vol C Tables 4.2.6.8 and 6.1.1.4'
O O 0.0106 0.006 'International Tables Vol C Tables 4.2.6.8 and 6.1.1.4'

loop_
_geom_angle_atom_site_label_1
_geom_angle_atom_site_label_2
_geom_angle_atom_site_label_3
_geom_angle
C2 C1 C6 121.00(17)
C2 C1 H1 119.5
C6 C1 H1 119.5
C3 C2 C1 120.21(19)
C3 C2 H2 119.9
C1 C2 H2 119.9
C4 C3 C2 119.37(17)
C4 C3 H3 120.3
C2 C3 H3 120.3
C3 C4 C5 120.69(18)
C3 C4 H4 119.7
C5 C4 H4 119.7
C6 C5 C4 120.56(18)
C6 C5 H5 119.7
C4 C5 H5 119.7
C5 C6 C1 118.16(16)
C5 C6 C7 124.37(16)
C1 C6 C7 117.44(15)
O23 C7 C6 104.33(13)
O23 C7 C21 111.33(14)
C6 C7 C21 111.95(14)
O23 C7 C8 106.90(14)
C6 C7 C8 113.35(14)
C21 C7 C8 108.83(13)
O9 C8 C12 106.47(14)
O9 C8 C7 107.39(13)
C12 C8 C7 116.59(15)
O9 C8 H8 108.7
C12 C8 H8 108.7
C7 C8 H8 108.7
C8 O9 C10 109.53(14)
O9 C10 C11 104.45(14)
O9 C10 C13 110.96(16)
C11 C10 C13 117.89(16)
O9 C10 H10 107.7
C11 C10 H10 107.7
C13 C10 H10 107.7
C10 C11 C12 102.48(16)
C10 C11 H11A 111.3
C12 C11 H11A 111.3
C10 C11 H11B 111.3
C12 C11 H11B 111.3
H11A C11 H11B 109.2
C11 C12 C8 104.00(15)
C11 C12 H12A 111
C8 C12 H12A 111
C11 C12 H12B 111
C8 C12 H12B 111
H12A C12 H12B 109
N14 C13 C10 114.86(15)
N14 C13 H13A 108.6
C10 C13 H13A 108.6
N14 C13 H13B 108.6
C10 C13 H13B 108.6
H13A C13 H13B 107.5
C15 N14 C13 123.32(18)
C15 N14 H14 114.9(17)
C13 N14 H14 118.5(17)
O25 C15 N14 123.39(18)
O25 C15 C16 123.09(17)
N14 C15 C16 113.32(17)
C24 C16 C17 112.71(14)
C24 C16 C15 111.74(16)
C17 C16 C15 105.21(13)
C24 C16 H16 109
C17 C16 H16 109
C15 C16 H16 109
C18 C17 C22 119.01(15)
C18 C17 C16 122.50(15)
C22 C17 C16 118.03(15)
C17 C18 C19 119.72(15)
C17 C18 H18 120.1
C19 C18 H18 120.1
C20 C19 C18 120.57(16)
C20 C19 H19 119.7
C18 C19 H19 119.7
C19 C20 C21 119.98(15)
C19 C20 H20 120
C21 C20 H20 120
C22 C21 C20 118.74(15)
C22 C21 C7 118.74(15)
C20 C21 C7 121.79(14)
C21 C22 C17 121.54(16)
C21 C22 H22 119.2
C17 C22 H22 119.2
C7 O23 H23 109(2)
C16 C24 H24A 109.5
C16 C24 H24B 109.5
H24A C24 H24B 109.5
C16 C24 H24C 109.5
H24A C24 H24C 109.5
H24B C24 H24C 109.5

loop_
_geom_bond_atom_site_label_1
_geom_bond_atom_site_label_2
_geom_bond_distance
C1 C2 1.390(2)
C1 C6 1.400(3)
C1 H1 0.93
C2 C3 1.390(3)
C2 H2 0.93
C3 C4 1.381(3)
C3 H3 0.93
C4 C5 1.396(3)
C4 H4 0.93
C5 C6 1.395(2)
C5 H5 0.93
C6 C7 1.526(2)
C7 O23 1.436(2)
C7 C21 1.531(2)
C7 C8 1.554(2)
C8 O9 1.443(2)
C8 C12 1.540(3)
C8 H8 0.98
O9 C10 1.443(2)
C10 C11 1.521(3)
C10 C13 1.533(3)
C10 H10 0.98
C11 C12 1.531(2)
C11 H11A 0.97
C11 H11B 0.97
C12 H12A 0.97
C12 H12B 0.97
C13 N14 1.457(2)
C13 H13A 0.97
C13 H13B 0.97
N14 C15 1.359(3)
N14 H14 0.85(3)
C15 O25 1.225(3)
C15 C16 1.533(3)
C16 C24 1.520(2)
C16 C17 1.528(2)
C16 H16 0.98
C17 C18 1.388(2)
C17 C22 1.396(2)
C18 C19 1.394(2)
C18 H18 0.93
C19 C20 1.393(2)
C19 H19 0.93
C20 C21 1.393(2)
C20 H20 0.93
C21 C22 1.388(2)
C22 H22 0.93
O23 H23 0.80(3)
C24 H24A 0.96
C24 H24B 0.96
C24 H24C 0.96

loop_
_geom_torsion_atom_site_label_1
_geom_torsion_atom_site_label_2
_geom_torsion_atom_site_label_3
_geom_torsion_atom_site_label_4
_geom_torsion
C6 C1 C2 C3 0.2(3)
C1 C2 C3 C4 -0.3(3)
C2 C3 C4 C5 -0.2(3)
C3 C4 C5 C6 0.8(3)
C4 C5 C6 C1 -0.9(3)
C4 C5 C6 C7 -178.88(17)
C2 C1 C6 C5 0.4(3)
C2 C1 C6 C7 178.51(16)
C5 C6 C7 O23 119.60(18)
C1 C6 C7 O23 -58.37(18)
C5 C6 C7 C21 -119.89(17)
C1 C6 C7 C21 62.1(2)
C5 C6 C7 C8 3.7(2)
C1 C6 C7 C8 -174.29(15)
O23 C7 C8 O9 55.28(17)
C6 C7 C8 O9 169.67(13)
C21 C7 C8 O9 -65.06(17)
O23 C7 C8 C12 174.56(14)
C6 C7 C8 C12 -71.05(19)
C21 C7 C8 C12 54.21(18)
C12 C8 O9 C10 10.62(18)
C7 C8 O9 C10 136.19(14)
C8 O9 C10 C11 -29.82(17)
C8 O9 C10 C13 -157.85(14)
O9 C10 C11 C12 36.37(16)
C13 C10 C11 C12 160.04(15)
C10 C11 C12 C8 -29.49(17)
O9 C8 C12 C11 12.62(17)
C7 C8 C12 C11 -107.15(16)
O9 C10 C13 N14 75.0(2)
C11 C10 C13 N14 -45.3(2)
C10 C13 N14 C15 -102.7(2)
C13 N14 C15 O25 -21.0(3)
C13 N14 C15 C16 154.09(15)
O25 C15 C16 C24 -10.0(2)
N14 C15 C16 C24 174.88(14)
O25 C15 C16 C17 112.61(18)
N14 C15 C16 C17 -62.49(17)
C24 C16 C17 C18 -103.18(19)
C15 C16 C17 C18 134.81(16)
C24 C16 C17 C22 84.67(19)
C15 C16 C17 C22 -37.33(19)
C22 C17 C18 C19 0.0(2)
C16 C17 C18 C19 -172.03(15)
C17 C18 C19 C20 4.5(2)
C18 C19 C20 C21 -3.4(2)
C19 C20 C21 C22 -2.4(2)
C19 C20 C21 C7 167.69(15)
O23 C7 C21 C22 -42.4(2)
C6 C7 C21 C22 -158.75(15)
C8 C7 C21 C22 75.17(18)
O23 C7 C21 C20 147.51(15)
C6 C7 C21 C20 31.2(2)
C8 C7 C21 C20 -94.92(17)
C20 C21 C22 C17 7.1(2)
C7 C21 C22 C17 -163.30(15)
C18 C17 C22 C21 -5.9(2)
C16 C17 C22 C21 166.49(14)
